data_9011577
loop_
_publ_author_name
'Trucano, P.'
'Chen, R.'

_publ_section_title
;
 Structure of graphite by neutron diffraction
 Note: natural crystals
;
_journal_name_full Nature
_journal_page_first 136
_journal_page_last 137
_journal_paper_doi 10.1038/258136a0
_journal_volume 258
_journal_year 1975
_chemical_compound_source undefined
_chemical_formula_sum C
_chemical_name_mineral Graphite
_space_group_IT_number 194
_symmetry_space_group_name_Hall '-P 6c 2c'
_symmetry_space_group_name_H-M 'P 63/m m c'
_cell_angle_alpha 90
_cell_angle_beta 90
_cell_angle_gamma 120
_cell_length_a 2.464
_cell_length_b 2.464
_cell_length_c 6.711
_cell_formula_units_Z 4
_cell_volume 35.286
_database_code_amcsd 0014675
_exptl_crystal_density_diffrn 2.261
_cod_database_code 9011577

loop_
_space_group_symop_operation_xyz
x,y,z
-x,-x+y,1/2+z
x,x-y,1/2-z
-x+y,-x,1/2-z
x-y,x,1/2+z
-y,-x,z
y,x,-z
y,-x+y,-z
-y,x-y,z
x-y,-y,1/2+z
-x+y,y,1/2-z
x,y,1/2-z
-x,-y,1/2+z
x,x-y,z
-x,-x+y,-z
x-y,x,-z
-x+y,-x,z
y,x,1/2+z
-y,-x,1/2-z
-y,x-y,1/2-z
y,-x+y,1/2+z
-x+y,y,z
x-y,-y,-z
-x,-y,-z

loop_
_atom_site_aniso_label
_atom_site_aniso_U_11
_atom_site_aniso_U_22
_atom_site_aniso_U_33
_atom_site_aniso_U_12
_atom_site_aniso_U_13
_atom_site_aniso_U_23
C1 0.00310 0.00310 0.01600 0.00155 0.00000 0.00000
C2 0.00310 0.00310 0.01700 0.00155 0.00000 0.00000

loop_
_atom_site_label
_atom_site_fract_x
_atom_site_fract_y
_atom_site_fract_z
C1 0.00000 0.00000 0.25000
C2 0.33333 0.66667 0.25000

loop_
_cod_related_entry_id
_cod_related_entry_database
_cod_related_entry_code
1 AMCSD 0014675
